data_7016170
loop_
_publ_author_name
'Oztopcu, Ozg\"ur'
'Mereiter, Kurt'
'Puchberger, Michael'
'Kirchner, Karl A.'

_publ_section_title
;
 Tri- and tetracoordinate copper(i) complexes bearing bidentate
 soft/hard SN and SeN ligands based on 2-aminopyridine.
;
_journal_issue 26
_journal_name_full 'Dalton transactions (Cambridge, England : 2003)'
_journal_page_first 7008
_journal_page_last 7021
_journal_paper_doi 10.1039/c1dt10377f
_journal_volume 40
_journal_year 2011
_chemical_formula_moiety 'C11 H19 Cu I N2 P S'
_chemical_formula_sum 'C11 H19 Cu I N2 P S'
_chemical_formula_weight 432.75
_chemical_name_common '1480 (CuI(SPN-iPr)) at 100K'
_chemical_name_systematic
;
?
;
_space_group_IT_number 14
_symmetry_cell_setting monoclinic
_symmetry_space_group_name_Hall '-P 2ybc'
_symmetry_space_group_name_H-M 'P 1 21/c 1'
_atom_sites_solution_hydrogens geom
_atom_sites_solution_primary direct
_atom_sites_solution_secondary difmap
_audit_creation_method SHELXL-97
_cell_angle_alpha 90.00
_cell_angle_beta 98.4300(10)
_cell_angle_gamma 90.00
_cell_formula_units_Z 4
_cell_length_a 10.3862(12)
_cell_length_b 13.2474(16)
_cell_length_c 11.5122(14)
_cell_measurement_reflns_used 9647
_cell_measurement_temperature 100(2)
_cell_measurement_theta_max 30.07
_cell_measurement_theta_min 2.36
_cell_volume 1566.9(3)
_computing_cell_refinement 'Bruker SAINT'
_computing_data_collection 'Bruker APEX2'
_computing_data_reduction 'Bruker SAINT, SADABS, XPREP'
_computing_molecular_graphics 'Bruker SHELXTL'
_computing_publication_material 'Bruker SHELXTL'
_computing_structure_refinement 'SHELXL-97 (Sheldrick, 2008)'
_computing_structure_solution 'SHELXS-97 (Sheldrick, 2008)'
_diffrn_ambient_temperature 100(2)
_diffrn_measured_fraction_theta_full 0.993
_diffrn_measured_fraction_theta_max 0.993
_diffrn_measurement_device_type 'Bruker Kappa APEX-II CCD'
_diffrn_measurement_method '\f and \w scans'
_diffrn_radiation_monochromator graphite
_diffrn_radiation_source 'fine-focus sealed tube'
_diffrn_radiation_type MoK\a
_diffrn_radiation_wavelength 0.71073
_diffrn_reflns_av_R_equivalents 0.0261
_diffrn_reflns_av_sigmaI/netI 0.0158
_diffrn_reflns_limit_h_max 14
_diffrn_reflns_limit_h_min -14
_diffrn_reflns_limit_k_max 18
_diffrn_reflns_limit_k_min -18
_diffrn_reflns_limit_l_max 16
_diffrn_reflns_limit_l_min -16
_diffrn_reflns_number 25638
_diffrn_reflns_theta_full 30.00
_diffrn_reflns_theta_max 30.00
_diffrn_reflns_theta_min 2.36
_diffrn_standards_decay_% 0
_exptl_absorpt_coefficient_mu 3.582
_exptl_absorpt_correction_T_max 0.75
_exptl_absorpt_correction_T_min 0.47
_exptl_absorpt_correction_type multi-scan
_exptl_absorpt_process_details 'program SADABS'
_exptl_crystal_colour colourless
_exptl_crystal_density_diffrn 1.835
_exptl_crystal_density_method 'not measured'
_exptl_crystal_description prism
_exptl_crystal_F_000 848
_exptl_crystal_size_max 0.45
_exptl_crystal_size_mid 0.22
_exptl_crystal_size_min 0.12
_refine_diff_density_max 1.001
_refine_diff_density_min -0.473
_refine_diff_density_rms 0.081
_refine_ls_extinction_method none
_refine_ls_goodness_of_fit_ref 1.063
_refine_ls_hydrogen_treatment constr
_refine_ls_matrix_type full
_refine_ls_number_parameters 158
_refine_ls_number_reflns 4544
_refine_ls_number_restraints 0
_refine_ls_restrained_S_all 1.063
_refine_ls_R_factor_all 0.0178
_refine_ls_R_factor_gt 0.0165
_refine_ls_shift/su_max 0.001
_refine_ls_shift/su_mean 0.000
_refine_ls_structure_factor_coef Fsqd
_refine_ls_weighting_details 'calc w=1/[\s^2^(Fo^2^)+(0.0173P)^2^+1.4873P] where P=(Fo^2^+2Fc^2^)/3'
_refine_ls_weighting_scheme calc
_refine_ls_wR_factor_gt 0.0428
_refine_ls_wR_factor_ref 0.0437
_reflns_number_gt 4297
_reflns_number_total 4544
_reflns_threshold_expression >2sigma(I)
_cod_data_source_file c1dt10377f.txt
_cod_data_source_block 5b-1480
_cod_depositor_comments
;
The following automatic conversions were performed:

'_symmetry_cell_setting' value 'Monoclinic' changed to 'monoclinic'
according to /home/saulius/struct/CIF-dictionaries/cif_core.dic
dictionary named 'cif_core.dic' version 2.4.1 from 2010-06-29.

Automatic conversion script
Id: cif_fix_values 1715 2011-07-08 13:25:40Z adriana 
;
_cod_original_sg_symbol_H-M P2(1)/c
_cod_database_code 7016170

loop_
_symmetry_equiv_pos_as_xyz
'x, y, z'
'-x, y+1/2, -z+1/2'
'-x, -y, -z'
'x, -y-1/2, z-1/2'

loop_
_atom_site_label
_atom_site_type_symbol
_atom_site_fract_x
_atom_site_fract_y
_atom_site_fract_z
_atom_site_U_iso_or_equiv
_atom_site_adp_type
_atom_site_occupancy
_atom_site_symmetry_multiplicity
_atom_site_calc_flag
_atom_site_refinement_flags
_atom_site_disorder_assembly
_atom_site_disorder_group
I1 I 0.265942(9) -0.000132(6) -0.021444(8) 0.01364(3) Uani 1 1 d . . .
Cu1 Cu 0.238633(18) 0.074280(14) 0.172647(16) 0.01481(4) Uani 1 1 d . . .
P1 P 0.15258(4) 0.15947(3) 0.39503(3) 0.01243(7) Uani 1 1 d . . .
S1 S 0.05858(4) 0.09172(3) 0.25312(3) 0.01710(7) Uani 1 1 d . . .
N1 N 0.39825(12) 0.14560(9) 0.25533(11) 0.0148(2) Uani 1 1 d . . .
N2 N 0.27599(12) 0.23746(9) 0.37720(11) 0.0142(2) Uani 1 1 d . . .
H2N H 0.2653 0.3000 0.3998 0.017 Uiso 1 1 calc R . .
C1 C 0.39245(14) 0.22070(11) 0.33291(13) 0.0133(2) Uani 1 1 d . . .
C2 C 0.49838(14) 0.28512(12) 0.36856(14) 0.0171(3) Uani 1 1 d . . .
H2 H 0.4914 0.3382 0.4228 0.020 Uiso 1 1 calc R . .
C3 C 0.61271(15) 0.26977(13) 0.32335(15) 0.0209(3) Uani 1 1 d . . .
H3 H 0.6852 0.3130 0.3452 0.025 Uiso 1 1 calc R . .
C4 C 0.62097(16) 0.19007(13) 0.24504(15) 0.0220(3) Uani 1 1 d . . .
H4 H 0.6993 0.1772 0.2141 0.026 Uiso 1 1 calc R . .
C5 C 0.51241(15) 0.13075(12) 0.21403(14) 0.0185(3) Uani 1 1 d . . .
H5 H 0.5179 0.0766 0.1609 0.022 Uiso 1 1 calc R . .
C6 C 0.21470(16) 0.06757(12) 0.50817(14) 0.0183(3) Uani 1 1 d . . .
H6 H 0.1379 0.0298 0.5290 0.022 Uiso 1 1 calc R . .
C7 C 0.30533(18) -0.01031(13) 0.46390(18) 0.0245(3) Uani 1 1 d . . .
H7A H 0.3849 0.0233 0.4479 0.037 Uiso 1 1 calc R . .
H7B H 0.2613 -0.0415 0.3916 0.037 Uiso 1 1 calc R . .
H7C H 0.3277 -0.0624 0.5239 0.037 Uiso 1 1 calc R . .
C8 C 0.2797(2) 0.11991(15) 0.62015(16) 0.0311(4) Uani 1 1 d . . .
H8A H 0.3019 0.0696 0.6822 0.047 Uiso 1 1 calc R . .
H8B H 0.2198 0.1697 0.6454 0.047 Uiso 1 1 calc R . .
H8C H 0.3592 0.1540 0.6045 0.047 Uiso 1 1 calc R . .
C9 C 0.04507(14) 0.24764(11) 0.45589(14) 0.0159(3) Uani 1 1 d . . .
H9 H 0.0983 0.2870 0.5198 0.019 Uiso 1 1 calc R . .
C10 C -0.06185(16) 0.19197(13) 0.50896(15) 0.0219(3) Uani 1 1 d . . .
H10A H -0.1174 0.2412 0.5414 0.033 Uiso 1 1 calc R . .
H10B H -0.0219 0.1469 0.5716 0.033 Uiso 1 1 calc R . .
H10C H -0.1146 0.1522 0.4478 0.033 Uiso 1 1 calc R . .
C11 C -0.01457(15) 0.32192(12) 0.36061(15) 0.0202(3) Uani 1 1 d . . .
H11A H -0.0714 0.2852 0.2994 0.030 Uiso 1 1 calc R . .
H11B H 0.0551 0.3551 0.3260 0.030 Uiso 1 1 calc R . .
H11C H -0.0655 0.3729 0.3956 0.030 Uiso 1 1 calc R . .

loop_
_atom_site_aniso_label
_atom_site_aniso_U_11
_atom_site_aniso_U_22
_atom_site_aniso_U_33
_atom_site_aniso_U_23
_atom_site_aniso_U_13
_atom_site_aniso_U_12
I1 0.01724(5) 0.01187(5) 0.01242(5) -0.00109(3) 0.00421(3) 0.00061(3)
Cu1 0.01645(9) 0.01437(8) 0.01394(9) -0.00329(6) 0.00334(6) -0.00080(6)
P1 0.01263(16) 0.01228(15) 0.01263(16) -0.00208(12) 0.00272(12) -0.00123(12)
S1 0.01417(16) 0.02073(17) 0.01640(17) -0.00690(13) 0.00221(12) -0.00221(13)
N1 0.0148(6) 0.0151(5) 0.0150(6) -0.0029(4) 0.0036(4) 0.0000(4)
N2 0.0135(5) 0.0122(5) 0.0178(6) -0.0039(4) 0.0054(4) -0.0016(4)
C1 0.0133(6) 0.0137(6) 0.0134(6) -0.0007(5) 0.0034(5) 0.0003(5)
C2 0.0145(6) 0.0180(7) 0.0188(7) -0.0060(5) 0.0025(5) -0.0016(5)
C3 0.0147(7) 0.0229(7) 0.0255(8) -0.0074(6) 0.0047(6) -0.0028(6)
C4 0.0157(7) 0.0261(8) 0.0253(8) -0.0086(6) 0.0069(6) -0.0007(6)
C5 0.0172(7) 0.0208(7) 0.0182(7) -0.0068(6) 0.0049(5) 0.0008(5)
C6 0.0201(7) 0.0165(7) 0.0177(7) 0.0027(5) 0.0007(5) -0.0023(5)
C7 0.0230(8) 0.0206(7) 0.0306(9) 0.0072(6) 0.0061(7) 0.0031(6)
C8 0.0415(11) 0.0318(9) 0.0170(8) 0.0027(7) -0.0060(7) -0.0034(8)
C9 0.0152(6) 0.0159(6) 0.0175(7) -0.0040(5) 0.0055(5) -0.0015(5)
C10 0.0206(7) 0.0229(7) 0.0246(8) -0.0027(6) 0.0110(6) -0.0039(6)
C11 0.0162(7) 0.0185(7) 0.0267(8) -0.0005(6) 0.0054(6) 0.0028(5)

loop_
_atom_type_symbol
_atom_type_description
_atom_type_scat_dispersion_real
_atom_type_scat_dispersion_imag
_atom_type_scat_source
C C 0.0033 0.0016 'International Tables Vol C Tables 4.2.6.8 and 6.1.1.4'
H H 0.0000 0.0000 'International Tables Vol C Tables 4.2.6.8 and 6.1.1.4'
N N 0.0061 0.0033 'International Tables Vol C Tables 4.2.6.8 and 6.1.1.4'
P P 0.1023 0.0942 'International Tables Vol C Tables 4.2.6.8 and 6.1.1.4'
S S 0.1246 0.1234 'International Tables Vol C Tables 4.2.6.8 and 6.1.1.4'
Cu Cu 0.3201 1.2651 'International Tables Vol C Tables 4.2.6.8 and 6.1.1.4'
I I -0.4742 1.8119 'International Tables Vol C Tables 4.2.6.8 and 6.1.1.4'

loop_
_geom_angle_atom_site_label_1
_geom_angle_atom_site_label_2
_geom_angle_atom_site_label_3
_geom_angle
_geom_angle_site_symmetry_1
_geom_angle_site_symmetry_3
_geom_angle_publ_flag
N1 Cu1 S1 116.00(4) . . ?
N1 Cu1 I1 114.41(4) . . ?
S1 Cu1 I1 128.946(13) . . ?
N2 P1 C9 100.01(6) . . ?
N2 P1 C6 107.46(7) . . ?
C9 P1 C6 108.92(7) . . ?
N2 P1 S1 117.89(5) . . ?
C9 P1 S1 110.47(5) . . ?
C6 P1 S1 111.32(5) . . ?
P1 S1 Cu1 92.73(2) . . ?
C1 N1 C5 117.86(13) . . ?
C1 N1 Cu1 123.05(10) . . ?
C5 N1 Cu1 117.81(10) . . ?
C1 N2 P1 131.50(10) . . ?
C1 N2 H2N 114.2 . . ?
P1 N2 H2N 114.2 . . ?
N1 C1 N2 119.05(13) . . ?
N1 C1 C2 122.28(13) . . ?
N2 C1 C2 118.64(13) . . ?
C3 C2 C1 118.72(14) . . ?
C3 C2 H2 120.6 . . ?
C1 C2 H2 120.6 . . ?
C2 C3 C4 119.46(15) . . ?
C2 C3 H3 120.3 . . ?
C4 C3 H3 120.3 . . ?
C5 C4 C3 118.18(14) . . ?
C5 C4 H4 120.9 . . ?
C3 C4 H4 120.9 . . ?
N1 C5 C4 123.45(14) . . ?
N1 C5 H5 118.3 . . ?
C4 C5 H5 118.3 . . ?
C8 C6 C7 111.59(15) . . ?
C8 C6 P1 111.35(11) . . ?
C7 C6 P1 112.37(12) . . ?
C8 C6 H6 107.1 . . ?
C7 C6 H6 107.1 . . ?
P1 C6 H6 107.1 . . ?
C6 C7 H7A 109.5 . . ?
C6 C7 H7B 109.5 . . ?
H7A C7 H7B 109.5 . . ?
C6 C7 H7C 109.5 . . ?
H7A C7 H7C 109.5 . . ?
H7B C7 H7C 109.5 . . ?
C6 C8 H8A 109.5 . . ?
C6 C8 H8B 109.5 . . ?
H8A C8 H8B 109.5 . . ?
C6 C8 H8C 109.5 . . ?
H8A C8 H8C 109.5 . . ?
H8B C8 H8C 109.5 . . ?
C10 C9 C11 110.68(13) . . ?
C10 C9 P1 111.40(11) . . ?
C11 C9 P1 109.96(11) . . ?
C10 C9 H9 108.2 . . ?
C11 C9 H9 108.2 . . ?
P1 C9 H9 108.2 . . ?
C9 C10 H10A 109.5 . . ?
C9 C10 H10B 109.5 . . ?
H10A C10 H10B 109.5 . . ?
C9 C10 H10C 109.5 . . ?
H10A C10 H10C 109.5 . . ?
H10B C10 H10C 109.5 . . ?
C9 C11 H11A 109.5 . . ?
C9 C11 H11B 109.5 . . ?
H11A C11 H11B 109.5 . . ?
C9 C11 H11C 109.5 . . ?
H11A C11 H11C 109.5 . . ?
H11B C11 H11C 109.5 . . ?

loop_
_geom_bond_atom_site_label_1
_geom_bond_atom_site_label_2
_geom_bond_distance
_geom_bond_site_symmetry_2
_geom_bond_publ_flag
I1 Cu1 2.4961(3) . ?
Cu1 N1 2.0209(13) . ?
Cu1 S1 2.2174(5) . ?
P1 N2 1.6822(13) . ?
P1 C9 1.8252(15) . ?
P1 C6 1.8300(16) . ?
P1 S1 1.9900(5) . ?
N1 C1 1.3442(18) . ?
N1 C5 1.3550(19) . ?
N2 C1 1.3975(18) . ?
N2 H2N 0.8800 . ?
C1 C2 1.405(2) . ?
C2 C3 1.380(2) . ?
C2 H2 0.9500 . ?
C3 C4 1.399(2) . ?
C3 H3 0.9500 . ?
C4 C5 1.378(2) . ?
C4 H4 0.9500 . ?
C5 H5 0.9500 . ?
C6 C8 1.531(2) . ?
C6 C7 1.533(2) . ?
C6 H6 1.0000 . ?
C7 H7A 0.9800 . ?
C7 H7B 0.9800 . ?
C7 H7C 0.9800 . ?
C8 H8A 0.9800 . ?
C8 H8B 0.9800 . ?
C8 H8C 0.9800 . ?
C9 C10 1.533(2) . ?
C9 C11 1.535(2) . ?
C9 H9 1.0000 . ?
C10 H10A 0.9800 . ?
C10 H10B 0.9800 . ?
C10 H10C 0.9800 . ?
C11 H11A 0.9800 . ?
C11 H11B 0.9800 . ?
C11 H11C 0.9800 . ?

loop_
_geom_hbond_atom_site_label_D
_geom_hbond_atom_site_label_H
_geom_hbond_atom_site_label_A
_geom_hbond_distance_DH
_geom_hbond_distance_HA
_geom_hbond_distance_DA
_geom_hbond_angle_DHA
_geom_hbond_site_symmetry_A
N2 H2N I1 0.88 2.80 3.6765(13) 172.7 4_566

loop_
_geom_torsion_atom_site_label_1
_geom_torsion_atom_site_label_2
_geom_torsion_atom_site_label_3
_geom_torsion_atom_site_label_4
_geom_torsion
_geom_torsion_site_symmetry_1
_geom_torsion_site_symmetry_2
_geom_torsion_site_symmetry_3
_geom_torsion_site_symmetry_4
_geom_torsion_publ_flag
N2 P1 S1 Cu1 36.06(5) . . . . ?
C9 P1 S1 Cu1 150.10(5) . . . . ?
C6 P1 S1 Cu1 -88.75(6) . . . . ?
N1 Cu1 S1 P1 -8.35(5) . . . . ?
I1 Cu1 S1 P1 -178.528(15) . . . . ?
S1 Cu1 N1 C1 -18.01(13) . . . . ?
I1 Cu1 N1 C1 153.61(11) . . . . ?
S1 Cu1 N1 C5 175.21(10) . . . . ?
I1 Cu1 N1 C5 -13.17(13) . . . . ?
C9 P1 N2 C1 -179.33(14) . . . . ?
C6 P1 N2 C1 67.06(15) . . . . ?
S1 P1 N2 C1 -59.65(15) . . . . ?
C5 N1 C1 N2 -179.79(14) . . . . ?
Cu1 N1 C1 N2 13.44(19) . . . . ?
C5 N1 C1 C2 2.2(2) . . . . ?
Cu1 N1 C1 C2 -164.61(12) . . . . ?
P1 N2 C1 N1 26.5(2) . . . . ?
P1 N2 C1 C2 -155.41(12) . . . . ?
N1 C1 C2 C3 -0.8(2) . . . . ?
N2 C1 C2 C3 -178.89(15) . . . . ?
C1 C2 C3 C4 -1.0(3) . . . . ?
C2 C3 C4 C5 1.3(3) . . . . ?
C1 N1 C5 C4 -1.8(2) . . . . ?
Cu1 N1 C5 C4 165.71(14) . . . . ?
C3 C4 C5 N1 0.0(3) . . . . ?
N2 P1 C6 C8 52.99(14) . . . . ?
C9 P1 C6 C8 -54.48(14) . . . . ?
S1 P1 C6 C8 -176.53(11) . . . . ?
N2 P1 C6 C7 -73.03(13) . . . . ?
C9 P1 C6 C7 179.49(12) . . . . ?
S1 P1 C6 C7 57.44(13) . . . . ?
N2 P1 C9 C10 -166.17(11) . . . . ?
C6 P1 C9 C10 -53.68(13) . . . . ?
S1 P1 C9 C10 68.88(12) . . . . ?
N2 P1 C9 C11 70.74(11) . . . . ?
C6 P1 C9 C11 -176.77(10) . . . . ?
S1 P1 C9 C11 -54.21(11) . . . . ?
